data_7241636
loop_
_publ_author_name
'Palai, Bibhuti Bhusana'
'Sharma, Nagendra K.'

_publ_section_title
;
 N-Arylated peptide: troponyl residue influences the structure and
 conformation of N-troponylated-(di/tri)-peptides
;
_journal_issue 1
_journal_name_full CrystEngComm
_journal_page_first 131
_journal_page_last 139
_journal_paper_doi 10.1039/D0CE01386B
_journal_volume 23
_journal_year 2021
_chemical_formula_moiety 'C13 H16 N2 O4'
_chemical_formula_sum 'C13 H16 N2 O4'
_chemical_formula_weight 264.28
_space_group_crystal_system monoclinic
_space_group_IT_number 14
_space_group_name_Hall '-P 2ybc'
_space_group_name_H-M_alt 'P 1 21/c 1'
_atom_sites_solution_hydrogens geom
_atom_sites_solution_primary direct
_atom_sites_solution_secondary difmap
_audit_creation_date 2018-02-05
_audit_creation_method
;
Olex2 1.2-beta
(compiled 2017.08.10 svn.r3458 for OlexSys, GUI svn.r5381)
;
_audit_update_record
;
2019-01-07 deposited with the CCDC.	2020-11-12 downloaded from the CCDC.
;
_cell_angle_alpha 90.00
_cell_angle_beta 100.376(7)
_cell_angle_gamma 90.00
_cell_formula_units_Z 4
_cell_length_a 13.8433(12)
_cell_length_b 11.6707(8)
_cell_length_c 8.3343(7)
_cell_measurement_reflns_used 2379
_cell_measurement_temperature 293(2)
_cell_measurement_theta_max 75.9380
_cell_measurement_theta_min 4.9630
_cell_volume 1324.48(19)
_computing_cell_refinement 'CrysAlisPro 1.171.39.29d (Rigaku OD, 2017)'
_computing_data_collection 'CrysAlisPro 1.171.39.29d (Rigaku OD, 2017)'
_computing_data_reduction 'CrysAlisPro 1.171.39.29d (Rigaku OD, 2017)'
_computing_molecular_graphics 'Olex2 (Dolomanov et al., 2009)'
_computing_publication_material 'Olex2 (Dolomanov et al., 2009)'
_computing_structure_refinement 'XL (Sheldrick, 2008)'
_computing_structure_solution 'SHELXS-97 (Sheldrick, 2008)'
_diffrn_ambient_temperature 293(2)
_diffrn_detector 'CCD plate'
_diffrn_detector_type 'Pilatus 200K'
_diffrn_measured_fraction_theta_full 0.960
_diffrn_measured_fraction_theta_max 0.960
_diffrn_measurement_details
;
List of Runs (angles in degrees, time in seconds):

  # Type    Start    End  Width  t~exp~   \w     \q     \k     \f   Frames
#--------------------------------------------------------------------------
  1  \w    -71.00  26.00   0.50    0.83    --  -38.50  94.00 -67.00  194
  2  \w     -4.00  82.00   0.50    0.83    --   49.31 -94.00-178.00  172
  3  \w    101.00 175.00   0.50    3.00    --  106.38  94.00 -67.00  148
  4  \w     38.00 109.00   0.50    3.00    --  106.38 -94.00-178.00  142
  5  \w   -105.00 -35.00   0.50    0.83    --  -38.50 -37.00  30.00  140
  6  \w    -17.00  53.00   0.50    0.83    --   49.31 -37.00 -90.00  140
  7  \w     46.00 116.00   0.50    0.83    --   49.31  37.00-180.00  140
  8  \w     46.00 116.00   0.50    0.83    --   49.31  37.00 -60.00  140
  9  \w     94.00 171.00   0.50    3.00    --  106.38 125.00-120.00  154
 10  \w    102.00 171.00   0.50    3.00    --  106.38  45.00-180.00  138
 11  \w     38.00 110.00   0.50    3.00    --  106.38 -30.00-120.00  144
 12  \w    103.00 175.00   0.50    3.00    --  106.38  30.00 120.00  144
 13  \w     44.00 120.00   0.50    3.00    --  106.38 -61.00 -60.00  152
 14  \w     38.00 110.00   0.50    3.00    --  106.38 -30.00  90.00  144
 15  \w     42.00 111.00   0.50    3.00    --  106.38 -45.00 150.00  138
 16  \w    103.00 169.00   0.50    3.00    --  106.38  30.00  60.00  132
 17  \w    103.00 171.00   0.50    3.00    --  106.38  30.00  30.00  136
;
_diffrn_measurement_device 'four-circle diffractometer'
_diffrn_measurement_device_type 'SuperNova, Dual, Cu at home/near, Pilatus 200K'
_diffrn_measurement_method '\w scans'
_diffrn_orient_matrix_type 'CrysAlisPro convention (1999,Acta A55,543-557)'
_diffrn_orient_matrix_UB_11 -0.0544759000
_diffrn_orient_matrix_UB_12 -0.0769095000
_diffrn_orient_matrix_UB_13 -0.1374374000
_diffrn_orient_matrix_UB_21 -0.0896406000
_diffrn_orient_matrix_UB_22 -0.0041605000
_diffrn_orient_matrix_UB_23 0.0858076000
_diffrn_orient_matrix_UB_31 -0.0424529000
_diffrn_orient_matrix_UB_32 0.1071697000
_diffrn_orient_matrix_UB_33 -0.0952036000
_diffrn_radiation_monochromator mirror
_diffrn_radiation_probe x-ray
_diffrn_radiation_type CuK\a
_diffrn_radiation_wavelength 1.54184
_diffrn_reflns_av_R_equivalents 0.0705
_diffrn_reflns_av_unetI/netI 0.0726
_diffrn_reflns_limit_h_max 17
_diffrn_reflns_limit_h_min -15
_diffrn_reflns_limit_k_max 14
_diffrn_reflns_limit_k_min -13
_diffrn_reflns_limit_l_max 10
_diffrn_reflns_limit_l_min -10
_diffrn_reflns_number 9030
_diffrn_reflns_theta_full 77.06
_diffrn_reflns_theta_max 77.06
_diffrn_reflns_theta_min 4.99
_diffrn_source 'micro-focus sealed X-ray tube'
_diffrn_source_type 'SuperNova (Cu) X-ray Source'
_exptl_absorpt_coefficient_mu 0.828
_exptl_absorpt_correction_T_max 1.00000
_exptl_absorpt_correction_T_min 0.61130
_exptl_absorpt_correction_type multi-scan
_exptl_absorpt_process_details
;
CrysAlisPro 1.171.39.29d (Rigaku Oxford Diffraction, 2017)
Empirical absorption correction using spherical harmonics,
 implemented in SCALE3 ABSPACK scaling algorithm.
;
_exptl_crystal_colour 'metallic light yellow'
_exptl_crystal_density_diffrn 1.325
_exptl_crystal_density_method 'not measured'
_exptl_crystal_description plate
_exptl_crystal_F_000 560
_exptl_crystal_size_max 0.3
_exptl_crystal_size_mid 0.27
_exptl_crystal_size_min 0.08
_refine_diff_density_max 0.242
_refine_diff_density_min -0.412
_refine_diff_density_rms 0.075
_refine_ls_extinction_method none
_refine_ls_goodness_of_fit_ref 1.067
_refine_ls_hydrogen_treatment constr
_refine_ls_matrix_type full
_refine_ls_number_parameters 173
_refine_ls_number_reflns 2695
_refine_ls_number_restraints 0
_refine_ls_restrained_S_all 1.067
_refine_ls_R_factor_all 0.1142
_refine_ls_R_factor_gt 0.0767
_refine_ls_shift/su_max 0.000
_refine_ls_shift/su_mean 0.000
_refine_ls_structure_factor_coef Fsqd
_refine_ls_weighting_details 'calc w=1/[\s^2^(Fo^2^)+(0.1895P)^2^+0.0000P] where P=(Fo^2^+2Fc^2^)/3'
_refine_ls_weighting_scheme calc
_refine_ls_wR_factor_gt 0.2220
_refine_ls_wR_factor_ref 0.2996
_reflns_number_gt 1639
_reflns_number_total 2695
_reflns_threshold_expression >2sigma(I)
_cod_data_source_file d0ce01386b2.cif
_cod_data_source_block 4f
_cod_depositor_comments 'Adding full bibliography for 7241635--7241640.cif.'
_cod_original_cell_volume 1324.48(18)
_cod_database_code 7241636
_chemical_oxdiff_formula 'C52 H64 N8 O16 '
_reflns_odcompleteness_completeness 98.68
_reflns_odcompleteness_iscentric 1
_reflns_odcompleteness_theta 66.97
_olex2_refinement_description
;
1. Fixed Uiso
 At 1.2 times of:
  All C(H) groups, All C(H,H) groups, All N(H) groups
 At 1.5 times of:
  All C(H,H,H) groups
2.a Secondary CH2 refined with riding coordinates:
 C8(H8A,H8B), C10(H10A,H10B), C11(H11A,H11B)
2.b Aromatic/amide H refined with riding coordinates:
 N1(H1), N2(H2), C7(H7), C6(H6), C3(H3), C5(H5), C4(H4)
2.c Idealised Me refined as rotating group:
 C13(H13A,H13B,H13C)
;
_olex2_submission_special_instructions 'No special instructions were received'
_oxdiff_exptl_absorpt_empirical_details
;
Empirical correction (ABSPACK) includes:
- Absorption correction using spherical harmonics
- Frame scaling
;
_oxdiff_exptl_absorpt_empirical_full_max 2.153
_oxdiff_exptl_absorpt_empirical_full_min 0.367

loop_
_space_group_symop_id
_space_group_symop_operation_xyz
1 'x, y, z'
2 '-x, y+1/2, -z+1/2'
3 '-x, -y, -z'
4 'x, -y-1/2, z-1/2'

loop_
_atom_site_label
_atom_site_type_symbol
_atom_site_fract_x
_atom_site_fract_y
_atom_site_fract_z
_atom_site_U_iso_or_equiv
_atom_site_adp_type
_atom_site_occupancy
_atom_site_calc_flag
_atom_site_disorder_assembly
_atom_site_disorder_group
_atom_site_refinement_flags_posn
O2 O 0.3905(2) 0.22021(19) 0.3690(3) 0.0737(8) Uani 1 d . . .
O1 O 0.6189(2) 0.1253(2) 0.1401(3) 0.0762(8) Uani 1 d . . .
O4 O 0.0846(2) 0.4795(2) 0.3632(3) 0.0779(8) Uani 1 d . . .
N1 N 0.5324(2) 0.3009(2) 0.2249(3) 0.0633(8) Uani 1 d . . .
H1 H 0.5187 0.2300 0.2378 0.076 Uiso 1 calc . . R
N2 N 0.3257(2) 0.3945(2) 0.4036(3) 0.0657(8) Uani 1 d . . .
H2 H 0.3268 0.4664 0.3811 0.079 Uiso 1 calc . . R
O3 O 0.0534(2) 0.3633(3) 0.1488(3) 0.0939(10) Uani 1 d . . .
C1 C 0.6117(2) 0.3236(3) 0.1574(4) 0.0559(8) Uani 1 d . . .
C9 C 0.3912(2) 0.3245(3) 0.3544(4) 0.0598(9) Uani 1 d . . .
C8 C 0.4690(2) 0.3842(3) 0.2769(4) 0.0626(8) Uani 1 d . . .
H8A H 0.4376 0.4292 0.1842 0.075 Uiso 1 calc . . R
H8B H 0.5070 0.4357 0.3554 0.075 Uiso 1 calc . . R
C2 C 0.6589(3) 0.2178(3) 0.1138(4) 0.0629(9) Uani 1 d . . .
C7 C 0.6385(3) 0.4360(3) 0.1328(4) 0.0644(9) Uani 1 d . . .
H7 H 0.5971 0.4914 0.1638 0.077 Uiso 1 calc . . R
C12 C 0.0965(2) 0.3823(3) 0.2852(4) 0.0647(9) Uani 1 d . . .
C10 C 0.2532(3) 0.3517(3) 0.4940(4) 0.0690(9) Uani 1 d . . .
H10A H 0.2323 0.4141 0.5567 0.083 Uiso 1 calc . . R
H10B H 0.2836 0.2940 0.5705 0.083 Uiso 1 calc . . R
C11 C 0.1634(3) 0.3000(3) 0.3873(4) 0.0695(9) Uani 1 d . . .
H11A H 0.1853 0.2440 0.3157 0.083 Uiso 1 calc . . R
H11B H 0.1259 0.2593 0.4571 0.083 Uiso 1 calc . . R
C6 C 0.7168(3) 0.4786(3) 0.0697(4) 0.0728(10) Uani 1 d . . .
H6 H 0.7194 0.5581 0.0637 0.087 Uiso 1 calc . . R
C3 C 0.7470(3) 0.2177(3) 0.0486(5) 0.0718(10) Uani 1 d . . .
H3 H 0.7705 0.1447 0.0321 0.086 Uiso 1 calc . . R
C5 C 0.7922(3) 0.4220(4) 0.0138(5) 0.0822(11) Uani 1 d . . .
H5 H 0.8394 0.4674 -0.0216 0.099 Uiso 1 calc . . R
C4 C 0.8041(3) 0.3045(4) 0.0056(5) 0.0798(11) Uani 1 d . . .
H4 H 0.8590 0.2809 -0.0354 0.096 Uiso 1 calc . . R
C13 C 0.0143(4) 0.5608(4) 0.2807(6) 0.0933(13) Uani 1 d . . .
H13A H 0.0288 0.5770 0.1745 0.140 Uiso 1 calc . . GR
H13B H 0.0180 0.6304 0.3430 0.140 Uiso 1 calc . . GR
H13C H -0.0506 0.5293 0.2696 0.140 Uiso 1 calc . . GR

loop_
_atom_site_aniso_label
_atom_site_aniso_U_11
_atom_site_aniso_U_22
_atom_site_aniso_U_33
_atom_site_aniso_U_23
_atom_site_aniso_U_13
_atom_site_aniso_U_12
O2 0.0823(18) 0.0478(13) 0.0876(16) 0.0061(11) 0.0063(13) -0.0023(11)
O1 0.0881(18) 0.0448(12) 0.0950(17) -0.0036(11) 0.0142(14) -0.0008(12)
O4 0.0875(17) 0.0691(16) 0.0727(14) -0.0062(12) 0.0027(12) 0.0099(13)
N1 0.0705(18) 0.0437(12) 0.0729(15) -0.0004(11) 0.0057(13) 0.0018(12)
N2 0.0695(17) 0.0495(14) 0.0757(17) 0.0056(12) 0.0072(14) 0.0037(13)
O3 0.100(2) 0.097(2) 0.0765(16) -0.0134(14) -0.0046(15) 0.0146(18)
C1 0.0540(17) 0.0496(17) 0.0602(15) -0.0024(13) -0.0001(13) -0.0007(13)
C9 0.0644(19) 0.0481(16) 0.0610(16) 0.0035(13) -0.0048(14) -0.0017(14)
C8 0.0639(19) 0.0455(15) 0.0754(19) 0.0019(14) 0.0039(15) 0.0016(14)
C2 0.069(2) 0.0496(17) 0.0648(17) -0.0026(13) -0.0022(15) 0.0025(14)
C7 0.0653(19) 0.0481(16) 0.077(2) -0.0015(14) 0.0041(15) 0.0001(15)
C12 0.0638(19) 0.0630(19) 0.0667(18) 0.0013(15) 0.0100(15) -0.0049(16)
C10 0.072(2) 0.068(2) 0.0660(18) 0.0113(16) 0.0116(16) 0.0040(18)
C11 0.073(2) 0.0579(18) 0.077(2) 0.0082(16) 0.0135(17) -0.0037(16)
C6 0.080(2) 0.0520(18) 0.083(2) 0.0007(16) 0.0054(18) -0.0083(18)
C3 0.075(2) 0.059(2) 0.080(2) -0.0031(16) 0.0106(18) 0.0084(17)
C5 0.090(3) 0.068(2) 0.086(2) 0.0022(19) 0.011(2) -0.009(2)
C4 0.078(3) 0.076(2) 0.087(2) 0.001(2) 0.019(2) 0.002(2)
C13 0.099(3) 0.078(3) 0.096(3) -0.001(2) 0.000(2) 0.025(2)

loop_
_atom_type_symbol
_atom_type_description
_atom_type_scat_dispersion_real
_atom_type_scat_dispersion_imag
_atom_type_scat_source
C C 0.0181 0.0091 'International Tables Vol C Tables 4.2.6.8 and 6.1.1.4'
H H 0.0000 0.0000 'International Tables Vol C Tables 4.2.6.8 and 6.1.1.4'
N N 0.0311 0.0180 'International Tables Vol C Tables 4.2.6.8 and 6.1.1.4'
O O 0.0492 0.0322 'International Tables Vol C Tables 4.2.6.8 and 6.1.1.4'

loop_
_geom_angle_atom_site_label_1
_geom_angle_atom_site_label_2
_geom_angle_atom_site_label_3
_geom_angle
_geom_angle_site_symmetry_1
_geom_angle_site_symmetry_3
_geom_angle_publ_flag
C12 O4 C13 117.4(3) . . ?
C1 N1 H1 117.1 . . ?
C1 N1 C8 125.8(3) . . ?
C8 N1 H1 117.1 . . ?
C9 N2 H2 119.4 . . ?
C9 N2 C10 121.3(3) . . ?
C10 N2 H2 119.4 . . ?
N1 C1 C2 111.7(3) . . ?
N1 C1 C7 120.4(3) . . ?
C7 C1 C2 127.8(3) . . ?
O2 C9 N2 124.0(3) . . ?
O2 C9 C8 121.1(3) . . ?
N2 C9 C8 114.9(3) . . ?
N1 C8 C9 109.8(3) . . ?
N1 C8 H8A 109.7 . . ?
N1 C8 H8B 109.7 . . ?
C9 C8 H8A 109.7 . . ?
C9 C8 H8B 109.7 . . ?
H8A C8 H8B 108.2 . . ?
O1 C2 C1 116.8(3) . . ?
O1 C2 C3 120.2(3) . . ?
C3 C2 C1 123.0(3) . . ?
C1 C7 H7 114.9 . . ?
C6 C7 C1 130.2(4) . . ?
C6 C7 H7 114.9 . . ?
O4 C12 C11 112.9(3) . . ?
O3 C12 O4 122.3(3) . . ?
O3 C12 C11 124.8(4) . . ?
N2 C10 H10A 108.8 . . ?
N2 C10 H10B 108.8 . . ?
N2 C10 C11 113.8(3) . . ?
H10A C10 H10B 107.7 . . ?
C11 C10 H10A 108.8 . . ?
C11 C10 H10B 108.8 . . ?
C12 C11 C10 115.9(3) . . ?
C12 C11 H11A 108.3 . . ?
C12 C11 H11B 108.3 . . ?
C10 C11 H11A 108.3 . . ?
C10 C11 H11B 108.3 . . ?
H11A C11 H11B 107.4 . . ?
C7 C6 H6 114.8 . . ?
C7 C6 C5 130.3(4) . . ?
C5 C6 H6 114.8 . . ?
C2 C3 H3 113.8 . . ?
C4 C3 C2 132.3(4) . . ?
C4 C3 H3 113.8 . . ?
C6 C5 H5 116.8 . . ?
C4 C5 C6 126.4(4) . . ?
C4 C5 H5 116.8 . . ?
C3 C4 C5 129.7(4) . . ?
C3 C4 H4 115.1 . . ?
C5 C4 H4 115.1 . . ?
O4 C13 H13A 109.5 . . ?
O4 C13 H13B 109.5 . . ?
O4 C13 H13C 109.5 . . ?
H13A C13 H13B 109.5 . . ?
H13A C13 H13C 109.5 . . ?
H13B C13 H13C 109.5 . . ?

loop_
_geom_bond_atom_site_label_1
_geom_bond_atom_site_label_2
_geom_bond_distance
_geom_bond_site_symmetry_2
_geom_bond_publ_flag
O2 C9 1.223(4) . ?
O1 C2 1.250(4) . ?
O4 C12 1.331(4) . ?
O4 C13 1.443(5) . ?
N1 H1 0.8600 . ?
N1 C1 1.347(5) . ?
N1 C8 1.429(4) . ?
N2 H2 0.8600 . ?
N2 C9 1.338(4) . ?
N2 C10 1.449(4) . ?
O3 C12 1.206(4) . ?
C1 C2 1.473(5) . ?
C1 C7 1.389(4) . ?
C9 C8 1.521(5) . ?
C8 H8A 0.9700 . ?
C8 H8B 0.9700 . ?
C2 C3 1.422(6) . ?
C7 H7 0.9300 . ?
C7 C6 1.380(5) . ?
C12 C11 1.490(5) . ?
C10 H10A 0.9700 . ?
C10 H10B 0.9700 . ?
C10 C11 1.517(5) . ?
C11 H11A 0.9700 . ?
C11 H11B 0.9700 . ?
C6 H6 0.9300 . ?
C6 C5 1.384(6) . ?
C3 H3 0.9300 . ?
C3 C4 1.372(6) . ?
C5 H5 0.9300 . ?
C5 C4 1.384(6) . ?
C4 H4 0.9300 . ?
C13 H13A 0.9600 . ?
C13 H13B 0.9600 . ?
C13 H13C 0.9600 . ?
